data_2239847
loop_
_publ_author_name
'Vishnupriya, R.'
'Suresh, J.'
'Gunasekaran, Pethaiah'
'Perumal, Subbu'
'Lakshman, P. L. Nilantha'

_publ_section_title
;
 Crystal structure of
 2-(4-chlorophenyl)-4-(1<i>H</i>-indol-3-yl)-6-phenylpyridine-3-carbonitrile
;
_journal_coeditor_code HB7263
_journal_issue 9
_journal_name_full 'Acta Crystallographica Section E'
_journal_page_first o978
_journal_paper_doi 10.1107/S1600536814017693
_journal_volume 70
_journal_year 2014
_chemical_formula_iupac 'C26 H16 Cl N3'
_chemical_formula_moiety 'C26 H16 Cl N3'
_chemical_formula_sum 'C26 H16 Cl N3'
_chemical_formula_weight 405.87
_chemical_name_systematic
;
2-(4-Chlorophenyl)-4-(1<i>H</i>-indol-3-yl)-6-phenylpyridine-3-carbonitrile
;
_space_group_IT_number 14
_symmetry_cell_setting monoclinic
_symmetry_space_group_name_Hall '-P 2yn'
_symmetry_space_group_name_H-M 'P 1 21/n 1'
_atom_sites_solution_hydrogens geom
_atom_sites_solution_primary direct
_atom_sites_solution_secondary difmap
_audit_creation_method SHELXL-97
_cell_angle_alpha 90.00
_cell_angle_beta 94.3510(10)
_cell_angle_gamma 90.00
_cell_formula_units_Z 4
_cell_length_a 7.6533(4)
_cell_length_b 11.4822(7)
_cell_length_c 23.2906(14)
_cell_measurement_reflns_used 2000
_cell_measurement_temperature 293(2)
_cell_measurement_theta_max 27
_cell_measurement_theta_min 2
_cell_volume 2040.8(2)
_computing_cell_refinement 'SAINT (Bruker, 2004)'
_computing_data_collection 'APEX2 (Bruker, 2004)'
_computing_data_reduction 'SAINT (Bruker, 2004)'
_computing_molecular_graphics 'PLATON (Spek, 2009)'
_computing_publication_material 'SHELXL97 (Sheldrick, 2008)'
_computing_structure_refinement 'SHELXL97 (Sheldrick, 2008)'
_computing_structure_solution 'SHELXS97 (Sheldrick, 2008)'
_diffrn_ambient_temperature 293(2)
_diffrn_detector_area_resol_mean 0
_diffrn_measured_fraction_theta_full 0.992
_diffrn_measured_fraction_theta_max 0.992
_diffrn_measurement_device_type 'Bruker Kappa APEXII CCD'
_diffrn_measurement_method '\w and \f'
_diffrn_radiation_monochromator graphite
_diffrn_radiation_source 'fine-focus sealed tube'
_diffrn_radiation_type MoK\a
_diffrn_radiation_wavelength 0.71073
_diffrn_reflns_av_R_equivalents 0.0284
_diffrn_reflns_av_sigmaI/netI 0.0241
_diffrn_reflns_limit_h_max 9
_diffrn_reflns_limit_h_min -9
_diffrn_reflns_limit_k_max 13
_diffrn_reflns_limit_k_min -14
_diffrn_reflns_limit_l_max 19
_diffrn_reflns_limit_l_min -29
_diffrn_reflns_number 15210
_diffrn_reflns_theta_full 26.47
_diffrn_reflns_theta_max 26.47
_diffrn_reflns_theta_min 1.75
_diffrn_standards_decay_% 0
_diffrn_standards_interval_count 0
_diffrn_standards_interval_time 0
_diffrn_standards_number 0
_exptl_absorpt_coefficient_mu 0.205
_exptl_absorpt_correction_T_max 0.9863
_exptl_absorpt_correction_T_min 0.9583
_exptl_absorpt_correction_type multi-scan
_exptl_absorpt_process_details '(SADABS; Bruker, 2004)'
_exptl_crystal_colour colourless
_exptl_crystal_density_diffrn 1.321
_exptl_crystal_density_method 'not measured'
_exptl_crystal_description block
_exptl_crystal_F_000 840
_exptl_crystal_size_max 0.50
_exptl_crystal_size_mid 0.25
_exptl_crystal_size_min 0.20
_refine_diff_density_max 0.383
_refine_diff_density_min -0.400
_refine_ls_extinction_method none
_refine_ls_goodness_of_fit_ref 1.037
_refine_ls_hydrogen_treatment constr
_refine_ls_matrix_type full
_refine_ls_number_parameters 271
_refine_ls_number_reflns 4194
_refine_ls_number_restraints 0
_refine_ls_restrained_S_all 1.037
_refine_ls_R_factor_all 0.0729
_refine_ls_R_factor_gt 0.0509
_refine_ls_shift/su_max 0.000
_refine_ls_shift/su_mean 0.000
_refine_ls_structure_factor_coef Fsqd
_refine_ls_weighting_details 'calc w=1/[\s^2^(Fo^2^)+(0.0540P)^2^+0.8601P] where P=(Fo^2^+2Fc^2^)/3'
_refine_ls_weighting_scheme calc
_refine_ls_wR_factor_gt 0.1275
_refine_ls_wR_factor_ref 0.1455
_reflns_number_gt 3000
_reflns_number_total 4194
_reflns_threshold_expression I>2\s(I)
_cod_data_source_file hb7263sup1.cif
_cod_data_source_block I
_cod_original_sg_symbol_H-M 'P 21/n'
_cod_database_code 2239847
_cod_database_fobs_code 2239847

loop_
_symmetry_equiv_pos_as_xyz
'x, y, z'
'-x+1/2, y+1/2, -z+1/2'
'-x, -y, -z'
'x-1/2, -y-1/2, z-1/2'

loop_
_atom_site_type_symbol
_atom_site_label
_atom_site_fract_x
_atom_site_fract_y
_atom_site_fract_z
_atom_site_U_iso_or_equiv
_atom_site_adp_type
_atom_site_calc_flag
_atom_site_refinement_flags
_atom_site_occupancy
_atom_site_symmetry_multiplicity
C C1 0.2617(3) 0.54731(16) -0.00655(10) 0.0574(5) Uani d . 1 1
C C2 0.2444(3) 0.53305(18) -0.06568(10) 0.0627(5) Uani d . 1 1
H H2 0.2589 0.5966 -0.0896 0.075 Uiso calc R 1 1
C C3 0.2057(3) 0.42467(17) -0.08943(10) 0.0603(5) Uani d . 1 1
C C4 0.1803(3) 0.33296(17) -0.05109(10) 0.0605(5) Uani d . 1 1
C C5 0.1900(3) 0.35418(17) 0.00869(10) 0.0598(5) Uani d . 1 1
C C11 0.3096(3) 0.66136(17) 0.02012(10) 0.0580(5) Uani d . 1 1
C C12 0.2778(3) 0.6854(2) 0.07626(11) 0.0704(6) Uani d . 1 1
H H12 0.2292 0.6283 0.0985 0.085 Uiso calc R 1 1
C C13 0.3173(4) 0.7936(2) 0.10002(12) 0.0806(7) Uani d . 1 1
H H13 0.2941 0.8091 0.1379 0.097 Uiso calc R 1 1
C C14 0.3902(4) 0.8774(2) 0.06809(14) 0.0895(8) Uani d . 1 1
H H14 0.4130 0.9510 0.0835 0.107 Uiso calc R 1 1
C C15 0.4297(5) 0.8525(2) 0.01292(14) 0.1014(10) Uani d . 1 1
H H15 0.4846 0.9085 -0.0083 0.122 Uiso calc R 1 1
C C16 0.3893(4) 0.74587(19) -0.01150(12) 0.0785(7) Uani d . 1 1
H H16 0.4153 0.7305 -0.0491 0.094 Uiso calc R 1 1
C C31 0.1913(3) 0.41209(18) -0.15290(10) 0.0613(5) Uani d . 1 1
C C32 0.0952(3) 0.49362(19) -0.18691(11) 0.0721(6) Uani d . 1 1
H H32 0.0370 0.5533 -0.1692 0.087 Uiso calc R 1 1
C C33 0.0853(3) 0.4870(2) -0.24595(12) 0.0762(7) Uani d . 1 1
H H33 0.0199 0.5413 -0.2680 0.091 Uiso calc R 1 1
C C34 0.1727(3) 0.3996(2) -0.27214(11) 0.0714(6) Uani d . 1 1
C C35 0.2690(3) 0.3182(2) -0.23988(12) 0.0763(7) Uani d . 1 1
H H35 0.3275 0.2592 -0.2579 0.092 Uiso calc R 1 1
C C36 0.2779(3) 0.3248(2) -0.18073(11) 0.0707(6) Uani d . 1 1
H H36 0.3430 0.2698 -0.1590 0.085 Uiso calc R 1 1
C C41 0.1423(3) 0.21813(19) -0.07380(11) 0.0692(6) Uani d . 1 1
C C51 0.1586(3) 0.26723(17) 0.05255(11) 0.0630(6) Uani d . 1 1
C C52 0.2163(3) 0.27513(18) 0.11280(11) 0.0674(6) Uani d . 1 1
C C53 0.3179(3) 0.3535(2) 0.14722(12) 0.0778(7) Uani d . 1 1
H H53 0.3638 0.4198 0.1311 0.093 Uiso calc R 1 1
C C54 0.3493(4) 0.3314(3) 0.20519(13) 0.0965(9) Uani d . 1 1
H H54 0.4174 0.3830 0.2281 0.116 Uiso calc R 1 1
C C55 0.2800(5) 0.2320(3) 0.23029(15) 0.1080(11) Uani d . 1 1
H H55 0.3005 0.2198 0.2697 0.130 Uiso calc R 1 1
C C56 0.1834(5) 0.1534(3) 0.19779(15) 0.1012(10) Uani d . 1 1
H H56 0.1402 0.0867 0.2144 0.121 Uiso calc R 1 1
C C57 0.1506(4) 0.1750(2) 0.13923(13) 0.0793(8) Uani d . 1 1
C C58 0.0637(3) 0.16548(19) 0.04622(12) 0.0762(7) Uani d . 1 1
H H58 0.0101 0.1382 0.0116 0.091 Uiso calc R 1 1
N N1 0.2322(2) 0.46053(14) 0.02994(8) 0.0597(4) Uani d . 1 1
N N2 0.1113(3) 0.12741(17) -0.09152(11) 0.0913(7) Uani d . 1 1
N N3 0.0600(3) 0.11130(17) 0.09728(11) 0.0870(7) Uani d . 1 1
H H3 0.0083 0.0462 0.1027 0.104 Uiso calc R 1 1
Cl Cl1 0.15880(11) 0.38830(8) -0.34663(3) 0.0995(3) Uani d . 1 1

loop_
_atom_site_aniso_label
_atom_site_aniso_U_11
_atom_site_aniso_U_22
_atom_site_aniso_U_33
_atom_site_aniso_U_12
_atom_site_aniso_U_13
_atom_site_aniso_U_23
C1 0.0505(11) 0.0401(10) 0.0811(15) -0.0067(8) 0.0018(10) 0.0034(10)
C2 0.0666(13) 0.0441(10) 0.0768(15) -0.0091(9) 0.0018(11) 0.0061(10)
C3 0.0532(11) 0.0453(10) 0.0819(15) -0.0039(9) 0.0027(10) 0.0022(10)
C4 0.0544(12) 0.0409(10) 0.0863(16) -0.0055(8) 0.0065(10) -0.0016(10)
C5 0.0513(11) 0.0407(10) 0.0880(16) -0.0045(8) 0.0090(10) 0.0050(10)
C11 0.0540(11) 0.0424(10) 0.0765(14) -0.0055(8) -0.0023(10) 0.0028(10)
C12 0.0736(15) 0.0545(12) 0.0825(16) -0.0103(11) 0.0020(12) 0.0030(11)
C13 0.0880(18) 0.0691(15) 0.0830(17) -0.0071(13) -0.0048(13) -0.0115(13)
C14 0.107(2) 0.0522(13) 0.107(2) -0.0207(13) -0.0058(17) -0.0129(14)
C15 0.143(3) 0.0541(14) 0.108(2) -0.0385(16) 0.016(2) -0.0021(15)
C16 0.1008(19) 0.0495(12) 0.0855(17) -0.0226(12) 0.0087(14) -0.0010(11)
C31 0.0568(12) 0.0474(11) 0.0789(15) -0.0062(9) 0.0001(10) -0.0001(10)
C32 0.0752(15) 0.0486(11) 0.0911(18) 0.0061(11) -0.0034(13) -0.0035(11)
C33 0.0784(16) 0.0579(13) 0.0899(18) 0.0005(12) -0.0088(13) 0.0089(13)
C34 0.0670(14) 0.0670(14) 0.0799(16) -0.0088(11) 0.0040(12) 0.0073(12)
C35 0.0735(15) 0.0711(15) 0.0862(18) 0.0094(12) 0.0172(13) 0.0007(13)
C36 0.0646(14) 0.0624(13) 0.0848(17) 0.0105(11) 0.0036(12) 0.0076(12)
C41 0.0672(14) 0.0488(12) 0.0929(17) -0.0070(10) 0.0150(12) -0.0013(11)
C51 0.0625(13) 0.0426(10) 0.0856(16) -0.0006(9) 0.0168(11) 0.0055(10)
C52 0.0669(14) 0.0478(11) 0.0909(17) 0.0106(10) 0.0283(12) 0.0071(11)
C53 0.0870(17) 0.0637(14) 0.0839(17) 0.0159(13) 0.0157(13) 0.0010(13)
C54 0.111(2) 0.087(2) 0.092(2) 0.0328(17) 0.0149(17) -0.0087(17)
C55 0.136(3) 0.109(3) 0.084(2) 0.050(2) 0.041(2) 0.0164(19)
C56 0.119(2) 0.0805(19) 0.111(2) 0.0301(18) 0.054(2) 0.0272(19)
C57 0.0857(17) 0.0566(13) 0.101(2) 0.0170(12) 0.0415(15) 0.0166(14)
C58 0.0781(16) 0.0486(12) 0.1046(19) -0.0086(11) 0.0249(14) 0.0076(12)
N1 0.0576(10) 0.0422(8) 0.0795(12) -0.0059(7) 0.0059(8) 0.0044(8)
N2 0.1034(17) 0.0503(11) 0.1236(19) -0.0162(11) 0.0313(14) -0.0159(12)
N3 0.0934(15) 0.0496(11) 0.1231(19) -0.0065(10) 0.0430(14) 0.0156(12)
Cl1 0.1063(6) 0.1147(6) 0.0785(5) -0.0048(4) 0.0132(4) 0.0148(4)

loop_
_atom_type_symbol
_atom_type_description
_atom_type_scat_dispersion_real
_atom_type_scat_dispersion_imag
_atom_type_scat_source
C C 0.0033 0.0016 'International Tables Vol C Tables 4.2.6.8 and 6.1.1.4'
H H 0.0000 0.0000 'International Tables Vol C Tables 4.2.6.8 and 6.1.1.4'
N N 0.0061 0.0033 'International Tables Vol C Tables 4.2.6.8 and 6.1.1.4'
Cl Cl 0.1484 0.1585 'International Tables Vol C Tables 4.2.6.8 and 6.1.1.4'

loop_
_geom_angle_atom_site_label_1
_geom_angle_atom_site_label_2
_geom_angle_atom_site_label_3
_geom_angle
N1 C1 C2 122.37(18)
N1 C1 C11 116.05(19)
C2 C1 C11 121.56(18)
C1 C2 C3 120.38(19)
C1 C2 H2 119.8
C3 C2 H2 119.8
C2 C3 C4 117.1(2)
C2 C3 C31 118.94(19)
C4 C3 C31 123.95(19)
C3 C4 C5 119.94(18)
C3 C4 C41 119.1(2)
C5 C4 C41 120.95(19)
N1 C5 C4 120.84(18)
N1 C5 C51 114.2(2)
C4 C5 C51 124.97(18)
C12 C11 C16 118.8(2)
C12 C11 C1 121.25(19)
C16 C11 C1 120.0(2)
C11 C12 C13 120.7(2)
C11 C12 H12 119.7
C13 C12 H12 119.7
C14 C13 C12 120.2(3)
C14 C13 H13 119.9
C12 C13 H13 119.9
C13 C14 C15 119.5(2)
C13 C14 H14 120.3
C15 C14 H14 120.3
C14 C15 C16 121.0(3)
C14 C15 H15 119.5
C16 C15 H15 119.5
C15 C16 C11 119.8(3)
C15 C16 H16 120.1
C11 C16 H16 120.1
C36 C31 C32 117.9(2)
C36 C31 C3 122.3(2)
C32 C31 C3 119.7(2)
C33 C32 C31 121.1(2)
C33 C32 H32 119.4
C31 C32 H32 119.4
C32 C33 C34 119.5(2)
C32 C33 H33 120.2
C34 C33 H33 120.2
C33 C34 C35 120.8(2)
C33 C34 Cl1 120.2(2)
C35 C34 Cl1 119.0(2)
C36 C35 C34 119.5(2)
C36 C35 H35 120.2
C34 C35 H35 120.2
C35 C36 C31 121.2(2)
C35 C36 H36 119.4
C31 C36 H36 119.4
N2 C41 C4 179.6(3)
C58 C51 C52 106.1(2)
C58 C51 C5 128.2(2)
C52 C51 C5 125.68(19)
C53 C52 C57 118.2(3)
C53 C52 C51 135.5(2)
C57 C52 C51 106.3(2)
C54 C53 C52 119.4(3)
C54 C53 H53 120.3
C52 C53 H53 120.3
C53 C54 C55 121.0(3)
C53 C54 H54 119.5
C55 C54 H54 119.5
C56 C55 C54 120.9(3)
C56 C55 H55 119.5
C54 C55 H55 119.5
C55 C56 C57 118.5(3)
C55 C56 H56 120.7
C57 C56 H56 120.7
N3 C57 C56 130.5(3)
N3 C57 C52 107.6(2)
C56 C57 C52 121.9(3)
N3 C58 C51 110.1(3)
N3 C58 H58 124.9
C51 C58 H58 124.9
C1 N1 C5 119.22(19)
C58 N3 C57 109.9(2)
C58 N3 H3 125.0
C57 N3 H3 125.0

loop_
_geom_bond_atom_site_label_1
_geom_bond_atom_site_label_2
_geom_bond_distance
C1 N1 1.340(3)
C1 C2 1.383(3)
C1 C11 1.483(3)
C2 C3 1.385(3)
C2 H2 0.9300
C3 C4 1.404(3)
C3 C31 1.481(3)
C4 C5 1.410(3)
C4 C41 1.442(3)
C5 N1 1.348(3)
C5 C51 1.461(3)
C11 C12 1.376(3)
C11 C16 1.387(3)
C12 C13 1.384(3)
C12 H12 0.9300
C13 C14 1.361(4)
C13 H13 0.9300
C14 C15 1.373(4)
C14 H14 0.9300
C15 C16 1.375(3)
C15 H15 0.9300
C16 H16 0.9300
C31 C36 1.389(3)
C31 C32 1.399(3)
C32 C33 1.374(3)
C32 H32 0.9300
C33 C34 1.375(3)
C33 H33 0.9300
C34 C35 1.377(3)
C34 Cl1 1.735(3)
C35 C36 1.376(3)
C35 H35 0.9300
C36 H36 0.9300
C41 N2 1.139(3)
C51 C58 1.378(3)
C51 C52 1.441(3)
C52 C53 1.401(4)
C52 C57 1.414(3)
C53 C54 1.377(4)
C53 H53 0.9300
C54 C55 1.404(5)
C54 H54 0.9300
C55 C56 1.360(5)
C55 H55 0.9300
C56 C57 1.390(4)
C56 H56 0.9300
C57 N3 1.367(4)
C58 N3 1.344(3)
C58 H58 0.9300
N3 H3 0.8600

loop_
_geom_hbond_atom_site_label_D
_geom_hbond_atom_site_label_H
_geom_hbond_atom_site_label_A
_geom_hbond_site_symmetry_A
_geom_hbond_distance_DH
_geom_hbond_distance_HA
_geom_hbond_distance_DA
_geom_hbond_angle_DHA
C58 H58 N2 . 0.93 2.58 3.285(4) 133
N3 H3 N2 3 0.86 2.20 3.037(3) 164.

loop_
_geom_torsion_atom_site_label_1
_geom_torsion_atom_site_label_2
_geom_torsion_atom_site_label_3
_geom_torsion_atom_site_label_4
_geom_torsion
N1 C1 C2 C3 -4.0(3)
C11 C1 C2 C3 177.71(19)
C1 C2 C3 C4 1.8(3)
C1 C2 C3 C31 -178.89(19)
C2 C3 C4 C5 1.7(3)
C31 C3 C4 C5 -177.53(19)
C2 C3 C4 C41 -179.1(2)
C31 C3 C4 C41 1.7(3)
C3 C4 C5 N1 -3.4(3)
C41 C4 C5 N1 177.4(2)
C3 C4 C5 C51 177.2(2)
C41 C4 C5 C51 -2.0(3)
N1 C1 C11 C12 -17.6(3)
C2 C1 C11 C12 160.8(2)
N1 C1 C11 C16 161.9(2)
C2 C1 C11 C16 -19.7(3)
C16 C11 C12 C13 2.8(4)
C1 C11 C12 C13 -177.7(2)
C11 C12 C13 C14 -0.7(4)
C12 C13 C14 C15 -2.3(5)
C13 C14 C15 C16 3.1(5)
C14 C15 C16 C11 -0.9(5)
C12 C11 C16 C15 -2.0(4)
C1 C11 C16 C15 178.5(3)
C2 C3 C31 C36 130.6(2)
C4 C3 C31 C36 -50.2(3)
C2 C3 C31 C32 -46.0(3)
C4 C3 C31 C32 133.2(2)
C36 C31 C32 C33 0.6(3)
C3 C31 C32 C33 177.3(2)
C31 C32 C33 C34 -0.7(4)
C32 C33 C34 C35 0.4(4)
C32 C33 C34 Cl1 178.91(19)
C33 C34 C35 C36 -0.1(4)
Cl1 C34 C35 C36 -178.62(19)
C34 C35 C36 C31 0.1(4)
C32 C31 C36 C35 -0.3(3)
C3 C31 C36 C35 -176.9(2)
C3 C4 C41 N2 -13E1(5)
C5 C4 C41 N2 5E1(5)
N1 C5 C51 C58 157.8(2)
C4 C5 C51 C58 -22.7(4)
N1 C5 C51 C52 -19.0(3)
C4 C5 C51 C52 160.4(2)
C58 C51 C52 C53 178.6(2)
C5 C51 C52 C53 -4.0(4)
C58 C51 C52 C57 0.1(2)
C5 C51 C52 C57 177.5(2)
C57 C52 C53 C54 -0.5(3)
C51 C52 C53 C54 -178.9(2)
C52 C53 C54 C55 -0.4(4)
C53 C54 C55 C56 1.6(4)
C54 C55 C56 C57 -1.6(4)
C55 C56 C57 N3 179.5(3)
C55 C56 C57 C52 0.7(4)
C53 C52 C57 N3 -178.6(2)
C51 C52 C57 N3 0.2(2)
C53 C52 C57 C56 0.4(3)
C51 C52 C57 C56 179.2(2)
C52 C51 C58 N3 -0.3(3)
C5 C51 C58 N3 -177.6(2)
C2 C1 N1 C5 2.4(3)
C11 C1 N1 C5 -179.26(18)
C4 C5 N1 C1 1.3(3)
C51 C5 N1 C1 -179.23(18)
C51 C58 N3 C57 0.4(3)
C56 C57 N3 C58 -179.3(3)
C52 C57 N3 C58 -0.4(3)
